data_1543909
loop_
_publ_author_name
'Craig, 2nd, Robert A'
'Roizen, Jennifer L.'
'Smith, Russell C.'
'Jones, Amanda C.'
'Virgil, Scott C.'
'Stoltz, Brian M.'

_publ_section_title
;
 Enantioselective, Convergent Synthesis of the Ineleganolide Core by a
 Tandem Annulation Cascade.
;
_journal_issue 1
_journal_name_full 'Chemical science'
_journal_page_first 507
_journal_page_last 514
_journal_paper_doi 10.1039/C6SC03347D
_journal_volume 8
_journal_year 2017
_chemical_absolute_configuration ad
_chemical_formula_moiety 'C19 H24 O6'
_chemical_formula_sum 'C19 H24 O6'
_chemical_formula_weight 348.38
_space_group_crystal_system orthorhombic
_space_group_IT_number 19
_space_group_name_Hall 'P 2ac 2ab'
_space_group_name_H-M_alt 'P 21 21 21'
_symmetry_space_group_name_Hall 'P 2ac 2ab'
_symmetry_space_group_name_H-M 'P 21 21 21'
_atom_sites_solution_hydrogens difmap
_atom_sites_solution_primary direct
_audit_creation_date 2015-03-31
_audit_creation_method
;
Olex2 1.2
(compiled 2015.01.26 svn.r3150 for OlexSys, GUI svn.r4998),
 SHELXL-2014,
 and manual edit
;
_audit_update_record
;
2015-04-21 deposited with the CCDC.
2016-08-17 downloaded from the CCDC.
;
_cell_angle_alpha 90
_cell_angle_beta 90
_cell_angle_gamma 90
_cell_formula_units_Z 4
_cell_length_a 8.2463(2)
_cell_length_b 10.3683(3)
_cell_length_c 19.3151(5)
_cell_measurement_reflns_used 9546
_cell_measurement_temperature 100
_cell_measurement_theta_max 78.67
_cell_measurement_theta_min 4.58
_cell_volume 1651.44(8)
_computing_cell_refinement 'SAINT V8.34A (Bruker-AXS, 2007)'
_computing_data_collection 'APEX2 2014.9-0 (Bruker-AXS, 2007)'
_computing_data_reduction 'SAINT V8.34A (Bruker-AXS, 2007)'
_computing_molecular_graphics 'DIAMOND 3 (Crystal Impact, 1999)'
_computing_publication_material 'Olex2 (Dolomanov et al., 2009)'
_computing_structure_refinement 'SHELXL-2014/7 (Sheldrick, 2014)'
_computing_structure_solution 'XT-2014/4 (Sheldrick, 2012)'
_diffrn_ambient_temperature 100
_diffrn_detector 'CMOS Area Detector'
_diffrn_detector_area_resol_mean 10.24
_diffrn_detector_type 'Bruker PHOTON 100 CMOS'
_diffrn_measured_fraction_theta_full 1.000
_diffrn_measured_fraction_theta_max 0.998
_diffrn_measurement_device '\k-geometry diffractometer'
_diffrn_measurement_device_type 'Bruker D8 VENTURE Kappa Duo PHOTON 100 CMOS'
_diffrn_measurement_method '\f and \w scans'
_diffrn_radiation_monochromator 'multilayer mirrors'
_diffrn_radiation_type CuK\a
_diffrn_radiation_wavelength 1.54178
_diffrn_reflns_av_R_equivalents 0.0399
_diffrn_reflns_av_unetI/netI 0.0159
_diffrn_reflns_Laue_measured_fraction_full 1.000
_diffrn_reflns_Laue_measured_fraction_max 0.998
_diffrn_reflns_limit_h_max 10
_diffrn_reflns_limit_h_min -10
_diffrn_reflns_limit_k_max 13
_diffrn_reflns_limit_k_min -13
_diffrn_reflns_limit_l_max 24
_diffrn_reflns_limit_l_min -24
_diffrn_reflns_number 40519
_diffrn_reflns_point_group_measured_fraction_full 1.000
_diffrn_reflns_point_group_measured_fraction_max 0.996
_diffrn_reflns_theta_full 67.000
_diffrn_reflns_theta_max 79.097
_diffrn_reflns_theta_min 4.578
_diffrn_source 'I\mS HB micro-focus sealed tube'
_diffrn_source_current 1
_diffrn_source_power 0.05
_diffrn_source_type 'Incoatech I\mS HB'
_diffrn_source_voltage 50
_diffrn_standards_number 0
_exptl_absorpt_coefficient_mu 0.859
_exptl_absorpt_correction_T_max 1.0000
_exptl_absorpt_correction_T_min 0.8788
_exptl_absorpt_correction_type multi-scan
_exptl_absorpt_process_details
;
SADABS-2014/5 (Bruker,2014/5) was used for absorption correction.
wR2(int) was 0.1009 before and 0.0595 after correction.
The Ratio of minimum to maximum transmission is 0.8788.
The \l/2 correction factor is 0.00150.
;
_exptl_crystal_colour colourless
_exptl_crystal_colour_primary colourless
_exptl_crystal_density_diffrn 1.401
_exptl_crystal_description block
_exptl_crystal_F_000 744
_exptl_crystal_recrystallization_method 'Re-crystallisation from solvent: THF, Heptane, Benzene'
_exptl_crystal_size_max 0.16
_exptl_crystal_size_mid 0.09
_exptl_crystal_size_min 0.08
_refine_diff_density_max 0.170
_refine_diff_density_min -0.183
_refine_diff_density_rms 0.041
_refine_ls_abs_structure_details
;
 Flack x determined using 1422 quotients [(I+)-(I-)]/[(I+)+(I-)]
 (Parsons, Flack and Wagner, Acta Cryst. B69 (2013) 249-259).
;
_refine_ls_abs_structure_Flack 0.03(4)
_refine_ls_extinction_method none
_refine_ls_goodness_of_fit_ref 1.070
_refine_ls_hydrogen_treatment refall
_refine_ls_matrix_type full
_refine_ls_number_parameters 322
_refine_ls_number_reflns 3557
_refine_ls_number_restraints 0
_refine_ls_restrained_S_all 1.070
_refine_ls_R_factor_all 0.0268
_refine_ls_R_factor_gt 0.0252
_refine_ls_shift/su_max 0.000
_refine_ls_shift/su_mean 0.000
_refine_ls_structure_factor_coef Fsqd
_refine_ls_weighting_details 'w=1/[\s^2^(Fo^2^)+(0.0315P)^2^+0.3425P] where P=(Fo^2^+2Fc^2^)/3'
_refine_ls_weighting_scheme calc
_refine_ls_wR_factor_gt 0.0607
_refine_ls_wR_factor_ref 0.0619
_reflns_Friedel_coverage 0.733
_reflns_Friedel_fraction_full 1.000
_reflns_Friedel_fraction_max 0.993
_reflns_number_gt 3433
_reflns_number_total 3557
_reflns_threshold_expression 'I > 2\s(I)'
_cod_data_source_file c6sc03347d2.cif
_cod_data_source_block p15156cu
_cod_depositor_comments
;Adding full bibliography for 1543908--1543915.cif.

 Adding full bibliography for 1543908--1543915.cif.
;
_cod_database_code 1543909
_shelx_space_group_comment
;
The symmetry employed for this shelxl refinement is uniquely defined
by the following loop, which should always be used as a source of
symmetry information in preference to the above space-group names.
They are only intended as comments.
;
_shelx_estimated_absorpt_t_max 0.934
_shelx_estimated_absorpt_t_min 0.875
_refine_ls_abs_structure_hooft 0.07(9)
_olex2_refinement_description
;
;
_shelx_shelxl_version_number 2014/7
_olex2_submission_special_instructions 'No special instructions were received'

loop_
_space_group_symop_operation_xyz
'x, y, z'
'-x+1/2, -y, z+1/2'
'-x, y+1/2, -z+1/2'
'x+1/2, -y+1/2, -z'

loop_
_atom_site_label
_atom_site_type_symbol
_atom_site_fract_x
_atom_site_fract_y
_atom_site_fract_z
_atom_site_U_iso_or_equiv
_atom_site_adp_type
_atom_site_occupancy
_atom_site_site_symmetry_order
_atom_site_calc_flag
O1 O 0.23254(14) 0.24829(11) 0.25005(6) 0.0192(2) Uani 1 1 d
O2 O 0.33537(15) 0.14564(11) 0.34069(6) 0.0209(3) Uani 1 1 d
O3 O 1.00576(16) 0.50516(12) 0.31547(7) 0.0248(3) Uani 1 1 d
O4 O 0.42360(16) 0.11573(11) 0.13350(6) 0.0193(2) Uani 1 1 d
H4 H 0.523(4) 0.090(3) 0.1322(13) 0.038(7) Uiso 1 1 d
O5 O 0.67107(13) 0.18290(10) 0.24612(5) 0.0128(2) Uani 1 1 d
O6 O 0.75229(14) 0.16546(12) 0.13315(6) 0.0180(2) Uani 1 1 d
H6 H 0.836(3) 0.121(2) 0.1486(12) 0.034(6) Uiso 1 1 d
C1 C 0.34786(19) 0.23022(15) 0.29832(8) 0.0161(3) Uani 1 1 d
C2 C 0.48069(19) 0.33135(15) 0.29051(8) 0.0144(3) Uani 1 1 d
H2 H 0.458(3) 0.395(2) 0.3257(11) 0.019(5) Uiso 1 1 d
C3 C 0.65329(19) 0.27942(14) 0.29950(7) 0.0133(3) Uani 1 1 d
C4 C 0.6836(2) 0.21649(15) 0.36942(8) 0.0158(3) Uani 1 1 d
H4A H 0.625(3) 0.135(2) 0.3715(11) 0.024(5) Uiso 1 1 d
H4B H 0.635(3) 0.271(2) 0.4045(11) 0.021(5) Uiso 1 1 d
C5 C 0.8635(2) 0.19583(16) 0.38463(8) 0.0165(3) Uani 1 1 d
H5 H 0.916(3) 0.148(2) 0.3459(10) 0.019(5) Uiso 1 1 d
C6 C 0.9470(2) 0.32790(17) 0.38913(9) 0.0202(3) Uani 1 1 d
H6A H 0.905(3) 0.376(2) 0.4292(13) 0.036(6) Uiso 1 1 d
H6B H 1.062(3) 0.321(2) 0.3943(12) 0.028(6) Uiso 1 1 d
C7 C 0.9172(2) 0.41371(16) 0.32757(8) 0.0168(3) Uani 1 1 d
C8 C 0.7758(2) 0.38877(15) 0.27971(8) 0.0148(3) Uani 1 1 d
H8 H 0.722(3) 0.475(2) 0.2755(11) 0.019(5) Uiso 1 1 d
C9 C 0.83759(19) 0.34565(16) 0.20787(8) 0.0164(3) Uani 1 1 d
H9A H 0.853(3) 0.415(2) 0.1771(11) 0.021(5) Uiso 1 1 d
H9B H 0.935(3) 0.2960(19) 0.2130(10) 0.014(4) Uiso 1 1 d
C10 C 0.70447(19) 0.25448(15) 0.18354(7) 0.0139(3) Uani 1 1 d
C11 C 0.55282(19) 0.32674(15) 0.15786(8) 0.0140(3) Uani 1 1 d
H11 H 0.591(3) 0.398(2) 0.1292(10) 0.017(5) Uiso 1 1 d
C12 C 0.4321(2) 0.24883(15) 0.11226(8) 0.0161(3) Uani 1 1 d
C13 C 0.2665(2) 0.30857(16) 0.12851(9) 0.0194(3) Uani 1 1 d
H13A H 0.248(3) 0.384(2) 0.0972(11) 0.018(5) Uiso 1 1 d
H13B H 0.174(3) 0.246(2) 0.1210(12) 0.033(6) Uiso 1 1 d
C14 C 0.2738(2) 0.35427(16) 0.20304(9) 0.0181(3) Uani 1 1 d
H14 H 0.197(3) 0.425(2) 0.2137(10) 0.016(5) Uiso 1 1 d
C15 C 0.45172(19) 0.38751(14) 0.21820(8) 0.0146(3) Uani 1 1 d
H15 H 0.467(3) 0.481(2) 0.2186(11) 0.022(5) Uiso 1 1 d
C16 C 0.8961(2) 0.11948(16) 0.45052(8) 0.0190(3) Uani 1 1 d
C17 C 1.0677(3) 0.07743(19) 0.46225(10) 0.0250(4) Uani 1 1 d
H17A H 1.102(3) 0.017(3) 0.4263(14) 0.043(7) Uiso 1 1 d
H17B H 1.081(3) 0.034(2) 0.5083(13) 0.037(7) Uiso 1 1 d
H17C H 1.146(4) 0.150(3) 0.4620(14) 0.048(8) Uiso 1 1 d
C18 C 0.7793(3) 0.0890(2) 0.49571(9) 0.0270(4) Uani 1 1 d
H18A H 0.808(3) 0.039(3) 0.5363(14) 0.039(7) Uiso 1 1 d
H18B H 0.665(3) 0.111(3) 0.4869(13) 0.037(7) Uiso 1 1 d
C19 C 0.4717(2) 0.25661(18) 0.03518(9) 0.0218(3) Uani 1 1 d
H19A H 0.579(3) 0.214(2) 0.0258(12) 0.032(6) Uiso 1 1 d
H19B H 0.480(3) 0.345(2) 0.0190(12) 0.027(6) Uiso 1 1 d
H19C H 0.383(3) 0.213(2) 0.0088(12) 0.029(6) Uiso 1 1 d

loop_
_atom_site_aniso_label
_atom_site_aniso_U_11
_atom_site_aniso_U_22
_atom_site_aniso_U_33
_atom_site_aniso_U_23
_atom_site_aniso_U_13
_atom_site_aniso_U_12
O1 0.0128(5) 0.0177(5) 0.0271(6) 0.0006(5) 0.0005(4) -0.0021(4)
O2 0.0179(6) 0.0197(6) 0.0252(6) 0.0019(5) 0.0052(5) -0.0036(5)
O3 0.0222(6) 0.0220(6) 0.0303(6) 0.0033(5) -0.0055(5) -0.0112(5)
O4 0.0199(6) 0.0118(5) 0.0262(6) 0.0016(4) -0.0021(5) 0.0001(5)
O5 0.0152(5) 0.0113(5) 0.0118(4) -0.0014(4) 0.0009(4) 0.0002(4)
O6 0.0166(5) 0.0232(6) 0.0140(5) -0.0024(4) 0.0002(4) 0.0080(5)
C1 0.0127(7) 0.0149(7) 0.0207(7) -0.0050(6) 0.0050(6) -0.0001(6)
C2 0.0135(7) 0.0116(7) 0.0181(7) -0.0030(6) 0.0035(6) -0.0011(6)
C3 0.0136(7) 0.0125(6) 0.0138(6) -0.0033(5) 0.0018(5) -0.0020(6)
C4 0.0172(7) 0.0169(7) 0.0134(6) -0.0010(6) 0.0017(6) -0.0033(6)
C5 0.0190(7) 0.0183(7) 0.0123(6) -0.0009(6) 0.0004(6) -0.0019(6)
C6 0.0199(8) 0.0226(8) 0.0183(7) -0.0001(6) -0.0043(6) -0.0058(7)
C7 0.0146(7) 0.0161(7) 0.0197(7) -0.0035(6) 0.0014(6) -0.0022(6)
C8 0.0130(7) 0.0136(7) 0.0177(7) -0.0003(6) 0.0000(6) -0.0030(6)
C9 0.0122(7) 0.0212(8) 0.0159(7) 0.0038(6) 0.0013(6) -0.0024(7)
C10 0.0134(7) 0.0158(7) 0.0124(6) 0.0009(6) 0.0015(5) 0.0029(6)
C11 0.0125(7) 0.0121(7) 0.0174(7) 0.0017(6) 0.0001(6) 0.0015(6)
C12 0.0156(7) 0.0126(7) 0.0201(7) 0.0019(6) -0.0031(6) 0.0015(6)
C13 0.0138(7) 0.0177(7) 0.0266(8) 0.0015(7) -0.0045(6) 0.0010(6)
C14 0.0122(7) 0.0144(7) 0.0277(8) 0.0021(6) 0.0009(6) 0.0023(6)
C15 0.0109(7) 0.0100(6) 0.0230(7) -0.0007(6) 0.0007(6) 0.0020(6)
C16 0.0256(9) 0.0179(7) 0.0134(7) -0.0028(6) -0.0016(6) 0.0000(7)
C17 0.0276(9) 0.0280(9) 0.0193(8) 0.0038(7) 0.0011(7) 0.0041(8)
C18 0.0308(10) 0.0323(10) 0.0178(8) 0.0056(7) 0.0030(7) 0.0022(8)
C19 0.0241(9) 0.0227(8) 0.0186(7) 0.0018(7) -0.0040(7) 0.0021(7)

loop_
_atom_type_symbol
_atom_type_description
_atom_type_scat_dispersion_real
_atom_type_scat_dispersion_imag
_atom_type_scat_source
C C 0.0181 0.0091 'International Tables Vol C Tables 4.2.6.8 and 6.1.1.4'
H H 0.0000 0.0000 'International Tables Vol C Tables 4.2.6.8 and 6.1.1.4'
O O 0.0492 0.0322 'International Tables Vol C Tables 4.2.6.8 and 6.1.1.4'

loop_
_exptl_crystal_face_index_h
_exptl_crystal_face_index_k
_exptl_crystal_face_index_l
_exptl_crystal_face_perp_dist
0.00 -1.00 2.00 0.0270
1.00 2.00 -2.00 0.0500
2.00 1.00 2.00 0.0400
2.00 1.00 0.00 0.0570
-1.00 1.00 7.00 0.0100
0.00 -1.00 -4.00 0.0440
-6.00 -5.00 -2.00 0.0720
-1.00 0.00 -7.00 0.0480
1.00 1.00 -7.00 0.0600
0.00 3.00 -7.00 0.0450
-2.00 7.00 -7.00 0.0350
3.00 -6.00 1.00 0.0550
0.00 -7.00 -3.00 0.0310
7.00 -6.00 -1.00 0.0640
-2.00 7.00 3.00 0.0300

loop_
_geom_angle_atom_site_label_1
_geom_angle_atom_site_label_2
_geom_angle_atom_site_label_3
_geom_angle
C1 O1 C14 111.70(12)
C12 O4 H4 103.7(18)
C3 O5 C10 105.11(11)
C10 O6 H6 109.4(16)
O1 C1 C2 110.10(13)
O2 C1 O1 120.81(14)
O2 C1 C2 129.06(15)
C1 C2 H2 105.4(13)
C1 C2 C3 114.51(12)
C1 C2 C15 103.87(13)
C3 C2 H2 109.7(13)
C3 C2 C15 112.45(12)
C15 C2 H2 110.5(12)
O5 C3 C2 104.89(12)
O5 C3 C4 108.66(12)
O5 C3 C8 105.18(11)
C2 C3 C8 108.50(12)
C4 C3 C2 113.85(13)
C4 C3 C8 114.93(13)
C3 C4 H4A 109.1(13)
C3 C4 H4B 107.6(13)
C3 C4 C5 112.99(13)
H4A C4 H4B 105.8(18)
C5 C4 H4A 110.7(13)
C5 C4 H4B 110.3(13)
C4 C5 H5 110.4(12)
C4 C5 C6 108.74(13)
C6 C5 H5 107.1(12)
C16 C5 C4 113.91(13)
C16 C5 H5 106.8(12)
C16 C5 C6 109.71(13)
C5 C6 H6A 110.0(15)
C5 C6 H6B 112.6(14)
H6A C6 H6B 108(2)
C7 C6 C5 114.17(13)
C7 C6 H6A 105.2(14)
C7 C6 H6B 106.8(14)
O3 C7 C6 120.88(15)
O3 C7 C8 118.57(15)
C6 C7 C8 120.55(14)
C3 C8 H8 112.3(13)
C7 C8 C3 118.21(13)
C7 C8 H8 103.8(12)
C7 C8 C9 110.18(13)
C9 C8 C3 102.86(12)
C9 C8 H8 109.4(12)
C8 C9 H9A 113.1(13)
C8 C9 H9B 109.8(12)
H9A C9 H9B 111.1(18)
C10 C9 C8 102.66(12)
C10 C9 H9A 112.2(13)
C10 C9 H9B 107.6(12)
O5 C10 C9 101.42(11)
O5 C10 C11 111.38(12)
O6 C10 O5 107.28(12)
O6 C10 C9 114.91(13)
O6 C10 C11 109.02(12)
C9 C10 C11 112.51(13)
C10 C11 H11 106.9(12)
C10 C11 C12 116.72(13)
C10 C11 C15 112.86(12)
C12 C11 H11 106.0(12)
C12 C11 C15 106.84(12)
C15 C11 H11 106.9(12)
O4 C12 C11 111.53(12)
O4 C12 C13 106.61(13)
O4 C12 C19 109.78(13)
C13 C12 C11 104.15(12)
C19 C12 C11 112.81(13)
C19 C12 C13 111.68(14)
C12 C13 H13A 109.2(12)
C12 C13 H13B 112.6(14)
H13A C13 H13B 107.3(18)
C14 C13 C12 106.59(13)
C14 C13 H13A 109.6(12)
C14 C13 H13B 111.5(14)
O1 C14 C13 110.16(13)
O1 C14 H14 106.1(12)
O1 C14 C15 105.79(13)
C13 C14 H14 113.8(12)
C13 C14 C15 106.81(13)
C15 C14 H14 113.8(12)
C2 C15 C11 116.28(12)
C2 C15 C14 103.75(13)
C2 C15 H15 110.5(13)
C11 C15 H15 109.8(13)
C14 C15 C11 106.05(13)
C14 C15 H15 110.1(13)
C17 C16 C5 116.41(14)
C18 C16 C5 122.73(16)
C18 C16 C17 120.85(16)
C16 C17 H17A 110.5(17)
C16 C17 H17B 111.6(16)
C16 C17 H17C 113.0(17)
H17A C17 H17B 108(2)
H17A C17 H17C 107(2)
H17B C17 H17C 106(2)
C16 C18 H18A 118.5(17)
C16 C18 H18B 121.4(15)
H18A C18 H18B 120(2)
C12 C19 H19A 110.0(13)
C12 C19 H19B 112.3(13)
C12 C19 H19C 108.5(14)
H19A C19 H19B 107(2)
H19A C19 H19C 110.7(19)
H19B C19 H19C 108(2)

loop_
_geom_bond_atom_site_label_1
_geom_bond_atom_site_label_2
_geom_bond_distance
O1 C1 1.345(2)
O1 C14 1.466(2)
O2 C1 1.204(2)
O3 C7 1.220(2)
O4 H4 0.86(3)
O4 C12 1.4414(18)
O5 C3 1.4443(17)
O5 C10 1.4448(18)
O6 H6 0.88(3)
O6 C10 1.3982(18)
C1 C2 1.524(2)
C2 H2 0.97(2)
C2 C3 1.532(2)
C2 C15 1.532(2)
C3 C4 1.520(2)
C3 C8 1.566(2)
C4 H4A 0.98(2)
C4 H4B 0.97(2)
C4 C5 1.528(2)
C5 H5 1.00(2)
C5 C6 1.535(2)
C5 C16 1.523(2)
C6 H6A 0.99(3)
C6 H6B 0.96(3)
C6 C7 1.505(2)
C7 C8 1.510(2)
C8 H8 1.01(2)
C8 C9 1.544(2)
C9 H9A 0.94(2)
C9 H9B 0.96(2)
C9 C10 1.523(2)
C10 C11 1.540(2)
C11 H11 0.97(2)
C11 C12 1.556(2)
C11 C15 1.565(2)
C12 C13 1.531(2)
C12 C19 1.526(2)
C13 H13A 1.00(2)
C13 H13B 1.01(3)
C13 C14 1.517(2)
C14 H14 0.99(2)
C14 C15 1.535(2)
C15 H15 0.98(2)
C16 C17 1.497(3)
C16 C18 1.338(3)
C17 H17A 0.98(3)
C17 H17B 1.00(3)
C17 H17C 0.99(3)
C18 H18A 0.97(3)
C18 H18B 0.99(3)
C19 H19A 1.00(3)
C19 H19B 0.97(2)
C19 H19C 1.00(3)

loop_
_geom_hbond_atom_site_label_D
_geom_hbond_atom_site_label_H
_geom_hbond_atom_site_label_A
_geom_hbond_distance_DH
_geom_hbond_distance_HA
_geom_hbond_distance_DA
_geom_hbond_angle_DHA
_geom_hbond_site_symmetry_A
O4 H4 O6 0.86(3) 2.04(3) 2.7591(18) 140(2) .
O6 H6 O3 0.88(3) 1.90(3) 2.7799(17) 172(2) 3_745
C2 H2 O4 0.97(2) 2.61(2) 3.3870(19) 138.0(16) 3_655
C4 H4A O2 0.98(2) 2.46(2) 3.015(2) 115.7(16) .
C8 H8 O4 1.01(2) 2.58(2) 3.324(2) 130.9(15) 3_655
C9 H9B O1 0.96(2) 2.60(2) 3.506(2) 156.9(16) 1_655
C15 H15 O2 0.98(2) 2.62(2) 3.397(2) 136.0(17) 3_655
C15 H15 O5 0.98(2) 2.48(2) 3.2986(18) 141.5(17) 3_655
C19 H19A O6 1.00(3) 2.57(2) 3.135(2) 115.5(16) .

loop_
_geom_torsion_atom_site_label_1
_geom_torsion_atom_site_label_2
_geom_torsion_atom_site_label_3
_geom_torsion_atom_site_label_4
_geom_torsion
O1 C1 C2 C3 -138.72(13)
O1 C1 C2 C15 -15.70(16)
O1 C14 C15 C2 -20.00(15)
O1 C14 C15 C11 103.00(14)
O2 C1 C2 C3 43.2(2)
O2 C1 C2 C15 166.23(16)
O3 C7 C8 C3 -174.28(15)
O3 C7 C8 C9 67.94(19)
O4 C12 C13 C14 86.84(15)
O5 C3 C4 C5 77.86(15)
O5 C3 C8 C7 -114.56(14)
O5 C3 C8 C9 7.03(15)
O5 C10 C11 C12 -84.55(15)
O5 C10 C11 C15 39.79(17)
O6 C10 C11 C12 33.65(18)
O6 C10 C11 C15 157.99(12)
C1 O1 C14 C13 126.20(14)
C1 O1 C14 C15 11.11(16)
C1 C2 C3 O5 60.00(15)
C1 C2 C3 C4 -58.66(17)
C1 C2 C3 C8 172.01(12)
C1 C2 C15 C11 -94.84(15)
C1 C2 C15 C14 21.15(15)
C2 C3 C4 C5 -165.66(13)
C2 C3 C8 C7 133.63(14)
C2 C3 C8 C9 -104.78(13)
C3 O5 C10 O6 169.22(12)
C3 O5 C10 C9 48.36(14)
C3 O5 C10 C11 -71.54(14)
C3 C2 C15 C11 29.52(18)
C3 C2 C15 C14 145.52(12)
C3 C4 C5 C6 63.83(16)
C3 C4 C5 C16 -173.48(13)
C3 C8 C9 C10 21.03(15)
C4 C3 C8 C7 4.9(2)
C4 C3 C8 C9 126.49(13)
C4 C5 C6 C7 -52.59(18)
C4 C5 C16 C17 170.32(14)
C4 C5 C16 C18 -8.8(2)
C5 C6 C7 O3 -161.18(16)
C5 C6 C7 C8 19.3(2)
C6 C5 C16 C17 -67.52(19)
C6 C5 C16 C18 113.37(19)
C6 C7 C8 C3 5.3(2)
C6 C7 C8 C9 -112.51(17)
C7 C8 C9 C10 147.92(13)
C8 C3 C4 C5 -39.64(18)
C8 C9 C10 O5 -42.13(14)
C8 C9 C10 O6 -157.47(12)
C8 C9 C10 C11 76.97(15)
C9 C10 C11 C12 162.34(13)
C9 C10 C11 C15 -73.31(16)
C10 O5 C3 C2 79.80(13)
C10 O5 C3 C4 -158.10(12)
C10 O5 C3 C8 -34.56(14)
C10 C11 C12 O4 34.69(18)
C10 C11 C12 C13 149.29(13)
C10 C11 C12 C19 -89.42(16)
C10 C11 C15 C2 -19.82(19)
C10 C11 C15 C14 -134.52(14)
C11 C12 C13 C14 -31.21(16)
C12 C11 C15 C2 109.78(14)
C12 C11 C15 C14 -4.92(15)
C12 C13 C14 O1 -85.69(15)
C12 C13 C14 C15 28.74(16)
C13 C14 C15 C2 -137.36(13)
C13 C14 C15 C11 -14.36(16)
C14 O1 C1 O2 -178.78(14)
C14 O1 C1 C2 2.96(17)
C15 C2 C3 O5 -58.27(15)
C15 C2 C3 C4 -176.92(12)
C15 C2 C3 C8 53.75(16)
C15 C11 C12 O4 -92.67(15)
C15 C11 C12 C13 21.93(15)
C15 C11 C12 C19 143.23(13)
C16 C5 C6 C7 -177.78(14)
C19 C12 C13 C14 -153.25(14)
